data_4061862
_journal_name_full Organometallics
_journal_year 2003
_chemical_formula_moiety 'C12 H5 N O12 Os4'
_chemical_formula_sum 'C12 H5 N O12 Os4'
_chemical_formula_weight 1115.97
_space_group_IT_number 170
_space_group_name_Hall 'P 65'
_space_group_name_H-M_alt 'P 65'
_symmetry_cell_setting hexagonal
_symmetry_Int_Tables_number 170
_symmetry_space_group_name_Hall 'P 65'
_symmetry_space_group_name_H-M 'P 65'
_cell_angle_alpha 90
_cell_angle_beta 90
_cell_angle_gamma 120
_cell_formula_units_Z 6
_cell_length_a 8.993(1)
_cell_length_b 8.993(1)
_cell_length_c 43.190(4)
_cell_measurement_temperature 298.2
_cell_volume 3025.0(5)
_diffrn_ambient_temperature 298.2
_exptl_crystal_density_diffrn 3.675
_cod_depositor_comments
;
The following automatic conversions were performed:

'_atom_site_thermal_displace_type' tag value 'Uij' was replaced with
'Uani' value 34 times.

Automatic conversion script
Id: cif_fix_values 1646 2011-03-28 12:23:43Z adriana 
;
_cod_database_code 4061862

loop_
_symmetry_equiv_pos_as_xyz
'  +x,  +y,  +z'
'  -y,  +x-y,2/3+z'
'  -x+y,  -x,1/3+z'
'  -x,  -y,1/2+z'
'  +y,  -x+y,1/6+z'
'  +x-y,  +x,5/6+z'

loop_
_atom_site_aniso_label
_atom_site_aniso_U_11
_atom_site_aniso_U_22
_atom_site_aniso_U_33
_atom_site_aniso_U_12
_atom_site_aniso_U_13
_atom_site_aniso_U_23
Os(1) 0.0287(4) 0.0277(4) 0.0329(3) 0.0108(3) 0.0029(3) -0.0044(3)
Os(2) 0.0231(3) 0.0361(4) 0.0282(3) 0.0120(3) 0.0014(3) -0.0045(3)
Os(3) 0.0298(4) 0.0272(4) 0.0295(3) 0.0119(3) 0.0021(3) -0.0035(3)
Os(4) 0.0260(4) 0.0385(4) 0.0281(3) 0.0143(3) -0.0022(3) -0.0047(3)
O(1) 0.07(1) 0.06(1) 0.07(1) 0.035(9) -0.023(9) 0.008(8)
O(2) 0.07(1) 0.08(1) 0.08(1) 0.04(1) -0.017(9) -0.05(1)
O(3) 0.05(1) 0.06(1) 0.10(1) 0.012(9) 0.011(9) 0.000(9)
O(4) 0.07(1) 0.07(1) 0.08(1) 0.040(9) -0.026(10) 0.001(9)
O(5) 0.040(9) 0.10(1) 0.08(1) 0.032(9) -0.009(7) -0.05(1)
O(6) 0.06(1) 0.07(1) 0.08(1) 0.013(9) 0.017(9) 0.026(9)
O(7) 0.050(9) 0.049(9) 0.07(1) 0.019(8) -0.006(8) -0.020(8)
O(8) 0.09(1) 0.039(9) 0.061(9) 0.021(8) 0.017(9) 0.015(8)
O(9) 0.045(9) 0.06(1) 0.12(1) 0.024(8) 0.022(9) -0.012(10)
O(10) 0.06(1) 0.08(1) 0.08(1) 0.016(9) -0.017(9) 0.02(1)
O(11) 0.05(1) 0.11(2) 0.08(1) 0.05(1) -0.017(8) -0.01(1)
O(12) 0.08(1) 0.060(10) 0.054(9) 0.032(9) -0.024(8) -0.038(8)
N(1) 0.035(9) 0.047(9) 0.034(7) 0.025(8) 0.007(6) 0.008(7)
C(1) 0.06(1) 0.020(9) 0.04(1) 0.011(9) 0.017(10) 0.003(8)
C(2) 0.024(10) 0.05(1) 0.06(1) 0.017(9) 0.004(8) 0.000(10)
C(3) 0.06(1) 0.04(1) 0.04(1) 0.03(1) 0.017(10) 0.005(9)
C(4) 0.031(10) 0.05(1) 0.035(9) 0.013(9) -0.001(8) -0.006(8)
C(5) 0.030(10) 0.08(2) 0.029(9) 0.03(1) 0.007(7) 0.005(9)
C(6) 0.04(1) 0.07(2) 0.07(2) 0.03(1) 0.00(1) 0.02(1)
C(7) 0.04(1) 0.04(1) 0.05(1) 0.023(10) 0.008(9) -0.013(9)
C(8) 0.05(1) 0.05(1) 0.05(1) 0.03(1) -0.005(10) 0.00(1)
C(9) 0.05(1) 0.05(1) 0.028(9) 0.03(1) -0.017(8) -0.020(8)
C(10) 0.04(1) 0.06(1) 0.029(9) 0.01(1) 0.000(8) 0.013(9)
C(11) 0.04(1) 0.06(1) 0.06(1) 0.03(1) 0.010(10) 0.01(1)
C(12) 0.04(1) 0.05(1) 0.04(1) 0.018(9) 0.005(8) 0.010(9)

loop_
_atom_site_label
_atom_site_fract_x
_atom_site_fract_y
_atom_site_fract_z
_atom_site_U_iso_or_equiv
_atom_site_thermal_displace_type
_atom_site_calc_flag
_atom_site_calc_attached_atom
Os(1) 0.64970(9) 0.67265(9) 0.2506 0.0313(2) Uani ? ?
Os(2) 0.33561(8) 0.39970(9) 0.27344(2) 0.0304(2) Uani ? ?
Os(3) 0.49537(9) 0.22957(8) 0.23643(2) 0.0299(2) Uani ? ?
Os(4) 0.63773(9) 0.42265(9) 0.29709(2) 0.0316(2) Uani ? ?
O(1) 0.422(2) 0.757(2) 0.2112(4) 0.069(5) Uani ? ?
O(2) 0.666(2) 0.935(2) 0.2975(4) 0.077(6) Uani ? ?
O(3) 0.995(2) 0.954(2) 0.2247(4) 0.077(6) Uani ? ?
O(4) 0.080(2) 0.448(2) 0.2353(4) 0.072(6) Uani ? ?
O(5) 0.336(2) 0.632(2) 0.3247(4) 0.074(5) Uani ? ?
O(6) 0.067(2) 0.071(2) 0.3055(4) 0.079(6) Uani ? ?
O(7) 0.290(2) 0.076(2) 0.1768(4) 0.059(5) Uani ? ?
O(8) 0.282(2) -0.112(2) 0.2701(3) 0.066(5) Uani ? ?
O(9) 0.758(2) 0.135(2) 0.2151(4) 0.075(6) Uani ? ?
O(10) 0.417(2) 0.108(2) 0.3365(4) 0.083(6) Uani ? ?
O(11) 0.961(2) 0.414(2) 0.3152(4) 0.077(6) Uani ? ?
O(12) 0.675(2) 0.656(2) 0.3514(3) 0.065(5) Uani ? ?
N(1) 0.638(2) 0.486(2) 0.2181(3) 0.037(4) Uani ? ?
C(1) 0.510(3) 0.721(2) 0.2270(4) 0.046(6) Uani ? ?
C(2) 0.662(2) 0.831(3) 0.2806(4) 0.046(6) Uani ? ?
C(3) 0.864(3) 0.839(2) 0.2344(4) 0.048(6) Uani ? ?
C(4) 0.182(2) 0.432(2) 0.2504(4) 0.041(5) Uani ? ?
C(5) 0.339(2) 0.539(3) 0.3063(4) 0.045(6) Uani ? ?
C(6) 0.167(3) 0.189(3) 0.2932(5) 0.060(7) Uani ? ?
C(7) 0.364(2) 0.136(2) 0.1985(4) 0.043(6) Uani ? ?
C(8) 0.360(3) 0.020(3) 0.2580(5) 0.053(7) Uani ? ?
C(9) 0.658(3) 0.167(3) 0.2233(4) 0.042(6) Uani ? ?
C(10) 0.497(2) 0.223(3) 0.3212(4) 0.048(6) Uani ? ?
C(11) 0.849(3) 0.427(3) 0.3078(5) 0.052(7) Uani ? ?
C(12) 0.657(2) 0.566(3) 0.3313(4) 0.044(6) Uani ? ?
H(1) 0.7403 0.6461 0.2823 0.0608 Uani ? ?
H(2) 0.3174 0.2145 0.2474 0.0608 Uani ? ?
H(3) 0.5970 0.2396 0.2692 0.0608 Uani ? ?
H(4) 0.5897 0.4913 0.2015 0.0435 Uani ? ?
H(5) 0.7411 0.5078 0.2141 0.0435 Uani ? ?

loop_
_geom_bond_atom_site_label_1
_geom_bond_atom_site_label_2
_geom_bond_distance
_geom_bond_site_symmetry_1
_geom_bond_site_symmetry_2
_geom_bond_publ_flag
Os(1) Os(2) 2.8367(8) ? ? yes
Os(1) Os(4) 2.977(1) ? ? yes
Os(1) N(1) 2.15(2) ? ? yes
Os(1) C(1) 1.83(2) ? ? yes
Os(1) C(2) 1.89(2) ? ? yes
Os(1) C(3) 1.89(2) ? ? yes
Os(2) Os(3) 3.026(1) ? ? yes
Os(2) Os(4) 2.812(1) ? ? yes
Os(2) C(4) 1.84(2) ? ? yes
Os(2) C(5) 1.89(2) ? ? yes
Os(2) C(6) 1.93(2) ? ? yes
Os(3) Os(4) 3.049(1) ? ? yes
Os(3) N(1) 2.15(1) ? ? yes
Os(3) C(7) 1.95(2) ? ? yes
Os(3) C(8) 1.90(2) ? ? yes
Os(3) C(9) 1.90(3) ? ? yes
Os(4) C(10) 1.91(2) ? ? yes
Os(4) C(11) 1.94(3) ? ? yes
Os(4) C(12) 1.91(2) ? ? yes
O(1) C(1) 1.20(3) ? ? yes
O(2) C(2) 1.17(3) ? ? yes
O(3) C(3) 1.18(2) ? ? yes
O(4) C(4) 1.18(3) ? ? yes
O(5) C(5) 1.16(3) ? ? yes
O(6) C(6) 1.13(3) ? ? yes
O(7) C(7) 1.12(2) ? ? yes
O(8) C(8) 1.16(3) ? ? yes
O(9) C(9) 1.12(3) ? ? yes
O(10) C(10) 1.13(3) ? ? yes
O(11) C(11) 1.12(3) ? ? yes
O(12) C(12) 1.14(3) ? ? yes
